data_7152981
loop_
_publ_author_name
'Aravinda, Subrayashastry'
'Raghavender, Upadhyayula S.'
'Rai, Rajkishor'
'Harini, Veldore V.'
'Shamala, Narayanaswamy'
'Balaram, Padmanabhan'

_publ_section_title
;
 Analysis of designed \b-hairpin peptides: molecular conformation and
 packing in crystals.
;
_journal_issue 25
_journal_name_full 'Organic &amp; biomolecular chemistry'
_journal_page_first 4220
_journal_page_last 4231
_journal_paper_doi 10.1039/c3ob25777k
_journal_volume 11
_journal_year 2013
_chemical_formula_sum 'C56 H84 N8 O11.5'
_chemical_formula_weight 1053.31
_chemical_name_common Boc-Leu-Phe-Val-D-Pro-Pro-Leu-Phe-Val-OMe
_chemical_name_systematic
;
t-Butyloxycarbonyl-leucyl-phenylalanyl-valyl-D-
prolyl-prolyl-leucyl-phenylalanyl-valyl-methyl ester
;
_space_group_IT_number 4
_symmetry_cell_setting monoclinic
_symmetry_space_group_name_Hall 'P 2yb'
_symmetry_space_group_name_H-M 'P 1 21 1'
_atom_sites_solution_hydrogens geom
_atom_sites_solution_primary direct
_atom_sites_solution_secondary difmap
_audit_creation_method SHELXL-97
_cell_angle_alpha 90.00
_cell_angle_beta 105.674(4)
_cell_angle_gamma 90.00
_cell_formula_units_Z 4
_cell_length_a 14.4028(8)
_cell_length_b 18.9623(11)
_cell_length_c 25.4903(17)
_cell_measurement_temperature 293(2)
_cell_volume 6702.8(7)
_computing_data_collection SMART
_computing_data_reduction SAINT
_computing_structure_refinement 'SHELXL-97 (Sheldrick, 1997)'
_computing_structure_solution 'SHELXD-97 (Schneider and Sheldrick, 2002)'
_diffrn_ambient_temperature 293(2)
_diffrn_measured_fraction_theta_full 0.936
_diffrn_measured_fraction_theta_max 0.936
_diffrn_measurement_device_type
;
BRUKER AXS SMART APEXII ULTRA CCD with Cu source
;
_diffrn_measurement_method 'omega and phi scans'
_diffrn_radiation_monochromator graphite
_diffrn_radiation_source 'rotating anode'
_diffrn_radiation_type CuK\a
_diffrn_radiation_wavelength 1.54178
_diffrn_reflns_av_R_equivalents 0.0638
_diffrn_reflns_av_sigmaI/netI 0.0713
_diffrn_reflns_limit_h_max 17
_diffrn_reflns_limit_h_min -16
_diffrn_reflns_limit_k_max 19
_diffrn_reflns_limit_k_min -22
_diffrn_reflns_limit_l_max 30
_diffrn_reflns_limit_l_min -30
_diffrn_reflns_number 33680
_diffrn_reflns_theta_full 71.83
_diffrn_reflns_theta_max 71.83
_diffrn_reflns_theta_min 3.60
_exptl_absorpt_coefficient_mu 0.595
_exptl_absorpt_correction_type none
_exptl_crystal_colour 'color less'
_exptl_crystal_density_diffrn 1.044
_exptl_crystal_density_method 'not measured'
_exptl_crystal_description plates
_exptl_crystal_F_000 2272
_exptl_crystal_size_max 0.80
_exptl_crystal_size_mid 0.12
_exptl_crystal_size_min 0.01
_refine_diff_density_max 0.277
_refine_diff_density_min -0.208
_refine_diff_density_rms 0.053
_refine_ls_abs_structure_details 'Flack H D (1983), Acta Cryst. A39, 876-881'
_refine_ls_abs_structure_Flack 10(10)
_refine_ls_extinction_coef 0.00166(16)
_refine_ls_extinction_expression Fc^*^=kFc[1+0.001xFc^2^\l^3^/sin(2\q)]^-1/4^
_refine_ls_extinction_method SHELXL
_refine_ls_goodness_of_fit_ref 0.925
_refine_ls_hydrogen_treatment 'riding over the heavy atom'
_refine_ls_matrix_type full
_refine_ls_number_parameters 1349
_refine_ls_number_reflns 12699
_refine_ls_number_restraints 4
_refine_ls_restrained_S_all 0.925
_refine_ls_R_factor_all 0.1599
_refine_ls_R_factor_gt 0.0959
_refine_ls_shift/su_max 1.183
_refine_ls_shift/su_mean 0.148
_refine_ls_structure_factor_coef Fsqd
_refine_ls_weighting_details 'calc w=1/[\s^2^(Fo^2^)+(0.1000P)^2^+6.0000P] where P=(Fo^2^+2Fc^2^)/3'
_refine_ls_weighting_scheme calc
_refine_ls_wR_factor_gt 0.2251
_refine_ls_wR_factor_ref 0.2737
_reflns_number_gt 6142
_reflns_number_total 12699
_reflns_threshold_expression >2sigma(I)
_cod_data_source_file c3ob25777k.txt
_cod_data_source_block DPLP8
_cod_depositor_comments
;
The following automatic conversions were performed:
'_atom_site_symetry_multiplicity' tag replaced with
'_atom_site_symmetry_multiplicity'.

Automatic conversion script
Id: cif_correct_tags 1440 2010-10-19 06:21:57Z saulius 

The following automatic conversions were performed:

'_symmetry_cell_setting' value 'Monoclinic' changed to 'monoclinic'
according to /home/saulius/struct/CIF-dictionaries/cif_core.dic
dictionary named 'cif_core.dic' version 2.4.2 from 2011-04-26.

Automatic conversion script
Id: cif_fix_values 1891 2012-01-12 08:04:46Z andrius 
;
_cod_original_sg_symbol_H-M P2(1)
_cod_original_formula_sum 'C56 H84 N8 O11.50'
_cod_database_code 7152981

loop_
_symmetry_equiv_pos_as_xyz
'x, y, z'
'-x, y+1/2, -z'

loop_
_atom_site_label
_atom_site_type_symbol
_atom_site_fract_x
_atom_site_fract_y
_atom_site_fract_z
_atom_site_U_iso_or_equiv
_atom_site_adp_type
_atom_site_occupancy
_atom_site_symmetry_multiplicity
_atom_site_calc_flag
_atom_site_refinement_flags
C11 C 0.0383(9) 0.6734(7) 0.5374(5) 0.121(4) Uani 1 1 d .
C12 C 0.0077(14) 0.6086(10) 0.5025(7) 0.205(9) Uani 1 1 d .
H12A H 0.0610 0.5916 0.4902 0.308 Uiso 1 1 calc R
H12B H -0.0449 0.6204 0.4716 0.308 Uiso 1 1 calc R
H12C H -0.0124 0.5726 0.5235 0.308 Uiso 1 1 calc R
C13 C -0.0439(10) 0.7000(9) 0.5565(6) 0.160(6) Uani 1 1 d .
H13A H -0.0673 0.6630 0.5753 0.239 Uiso 1 1 calc R
H13B H -0.0947 0.7152 0.5258 0.239 Uiso 1 1 calc R
H13C H -0.0229 0.7390 0.5809 0.239 Uiso 1 1 calc R
C14 C 0.0801(11) 0.7299(9) 0.5086(7) 0.162(5) Uani 1 1 d .
H14A H 0.1333 0.7108 0.4973 0.244 Uiso 1 1 calc R
H14B H 0.1020 0.7687 0.5330 0.244 Uiso 1 1 calc R
H14C H 0.0314 0.7461 0.4772 0.244 Uiso 1 1 calc R
O1 O 0.1134(5) 0.6450(4) 0.5845(4) 0.128(3) Uani 1 1 d .
C10' C 0.1600(7) 0.6874(6) 0.6254(5) 0.099(3) Uani 1 1 d .
O10 O 0.1506(6) 0.7497(4) 0.6302(4) 0.125(3) Uani 1 1 d .
N11 N 0.2204(5) 0.6476(4) 0.6651(4) 0.108(3) Uani 1 1 d .
H11 H 0.2200 0.6027 0.6607 0.129 Uiso 1 1 calc R
C11A C 0.2842(7) 0.6761(5) 0.7136(4) 0.088(2) Uani 1 1 d .
H11A H 0.2910 0.7270 0.7092 0.106 Uiso 1 1 calc R
C11' C 0.3822(6) 0.6400(4) 0.7197(3) 0.083(2) Uani 1 1 d .
O11 O 0.3839(4) 0.5747(3) 0.7149(3) 0.0915(17) Uani 1 1 d .
C11B C 0.2476(9) 0.6626(6) 0.7622(5) 0.115(3) Uani 1 1 d .
H11B H 0.1815 0.6793 0.7533 0.139 Uiso 1 1 calc R
H11C H 0.2452 0.6118 0.7664 0.139 Uiso 1 1 calc R
C11G C 0.2947(11) 0.6904(7) 0.8130(5) 0.133(4) Uani 1 1 d .
H11G H 0.3613 0.6731 0.8237 0.159 Uiso 1 1 calc R
C11D C 0.2957(17) 0.7719(8) 0.8154(6) 0.202(9) Uani 1 1 d .
H11D H 0.3318 0.7871 0.8510 0.303 Uiso 1 1 calc R
H11E H 0.2308 0.7891 0.8080 0.303 Uiso 1 1 calc R
H11F H 0.3252 0.7901 0.7886 0.303 Uiso 1 1 calc R
C11E C 0.244(2) 0.6697(11) 0.8589(7) 0.237(11) Uani 1 1 d .
H11H H 0.2792 0.6893 0.8931 0.355 Uiso 1 1 calc R
H11I H 0.2416 0.6193 0.8618 0.355 Uiso 1 1 calc R
H11J H 0.1790 0.6880 0.8493 0.355 Uiso 1 1 calc R
N12 N 0.4617(5) 0.6798(3) 0.7301(3) 0.0770(17) Uani 1 1 d .
H12 H 0.4573 0.7238 0.7374 0.092 Uiso 1 1 calc R
C12A C 0.5552(6) 0.6515(4) 0.7295(3) 0.082(2) Uani 1 1 d .
H12D H 0.5533 0.6000 0.7319 0.099 Uiso 1 1 calc R
C12' C 0.6332(6) 0.6791(4) 0.7767(4) 0.082(2) Uani 1 1 d .
O12 O 0.6362(5) 0.7406(3) 0.7927(3) 0.0995(19) Uani 1 1 d .
C12B C 0.5810(6) 0.6723(5) 0.6764(3) 0.085(2) Uani 1 1 d .
H12E H 0.5750 0.7230 0.6718 0.102 Uiso 1 1 calc R
H12F H 0.6477 0.6600 0.6799 0.102 Uiso 1 1 calc R
C12G C 0.5193(7) 0.6376(4) 0.6272(3) 0.084(2) Uani 1 1 d .
C12D C 0.5485(10) 0.5764(6) 0.6088(5) 0.116(4) Uani 1 1 d .
H12G H 0.6072 0.5568 0.6277 0.139 Uiso 1 1 calc R
C12E C 0.4938(17) 0.5429(7) 0.5633(7) 0.144(5) Uani 1 1 d .
H12H H 0.5168 0.5022 0.5507 0.173 Uiso 1 1 calc R
C12F C 0.404(2) 0.5693(11) 0.5359(7) 0.179(8) Uani 1 1 d .
H12I H 0.3663 0.5465 0.5053 0.215 Uiso 1 1 calc R
C12H C 0.3727(9) 0.6301(9) 0.5549(5) 0.127(4) Uani 1 1 d .
H12J H 0.3117 0.6474 0.5374 0.153 Uiso 1 1 calc R
C12I C 0.4290(7) 0.6660(5) 0.5991(4) 0.099(3) Uani 1 1 d .
H12K H 0.4078 0.7083 0.6103 0.119 Uiso 1 1 calc R
N13 N 0.7019(5) 0.6315(4) 0.7973(3) 0.086(2) Uani 1 1 d .
H13 H 0.6894 0.5878 0.7893 0.104 Uiso 1 1 calc R
C13A C 0.7986(7) 0.6498(5) 0.8331(3) 0.090(3) Uani 1 1 d .
H13D H 0.8014 0.7000 0.8426 0.108 Uiso 1 1 calc R
C13' C 0.8687(7) 0.6332(5) 0.7955(4) 0.091(3) Uani 1 1 d .
O13 O 0.8955(5) 0.5722(4) 0.7918(3) 0.0995(18) Uani 1 1 d .
C13B C 0.8276(8) 0.6057(6) 0.8832(4) 0.113(4) Uani 1 1 d .
H13E H 0.8271 0.5557 0.8737 0.135 Uiso 1 1 calc R
C13G C 0.9270(9) 0.6274(11) 0.9184(5) 0.168(6) Uani 1 1 d .
H13F H 0.9450 0.5976 0.9500 0.253 Uiso 1 1 calc R
H13G H 0.9251 0.6756 0.9296 0.253 Uiso 1 1 calc R
H13H H 0.9733 0.6225 0.8978 0.253 Uiso 1 1 calc R
C13D C 0.7535(12) 0.6204(10) 0.9175(5) 0.166(6) Uani 1 1 d .
H13I H 0.7690 0.5914 0.9495 0.250 Uiso 1 1 calc R
H13J H 0.6895 0.6097 0.8958 0.250 Uiso 1 1 calc R
H13K H 0.7569 0.6692 0.9280 0.250 Uiso 1 1 calc R
N14 N 0.8893(6) 0.6862(4) 0.7678(4) 0.103(2) Uani 1 1 d .
C14A C 0.9463(8) 0.6684(5) 0.7275(5) 0.110(3) Uani 1 1 d .
H14D H 1.0104 0.6503 0.7463 0.133 Uiso 1 1 calc R
C14' C 0.8914(9) 0.6160(7) 0.6861(5) 0.112(3) Uani 1 1 d .
O14 O 0.8047(6) 0.6272(5) 0.6625(3) 0.125(2) Uani 1 1 d .
C14B C 0.9538(11) 0.7428(8) 0.7017(6) 0.149(5) Uani 1 1 d .
H14E H 1.0164 0.7487 0.6949 0.179 Uiso 1 1 calc R
H14F H 0.9043 0.7481 0.6675 0.179 Uiso 1 1 calc R
C14G C 0.9396(13) 0.7974(8) 0.7437(8) 0.171(7) Uani 1 1 d .
H14G H 0.9150 0.8415 0.7260 0.206 Uiso 1 1 calc R
H14H H 0.9997 0.8063 0.7711 0.206 Uiso 1 1 calc R
C14D C 0.8644(10) 0.7619(6) 0.7692(6) 0.131(4) Uani 1 1 d .
H14I H 0.8719 0.7780 0.8063 0.157 Uiso 1 1 calc R
H14J H 0.7990 0.7710 0.7477 0.157 Uiso 1 1 calc R
N15 N 0.9364(6) 0.5565(5) 0.6795(4) 0.110(3) Uani 1 1 d .
C15A C 0.8867(8) 0.5059(8) 0.6391(5) 0.119(4) Uani 1 1 d .
H15A H 0.8511 0.5306 0.6060 0.143 Uiso 1 1 calc R
C15' C 0.8214(9) 0.4585(8) 0.6578(5) 0.121(4) Uani 1 1 d .
O15 O 0.7724(8) 0.4173(6) 0.6253(4) 0.164(4) Uani 1 1 d .
C15B C 0.9721(10) 0.4649(9) 0.6279(6) 0.148(5) Uani 1 1 d .
H15B H 0.9532 0.4176 0.6147 0.178 Uiso 1 1 calc R
H15C H 0.9986 0.4894 0.6017 0.178 Uiso 1 1 calc R
C15G C 1.0417(9) 0.4636(7) 0.6829(5) 0.124(4) Uani 1 1 d .
H15D H 1.1063 0.4537 0.6801 0.148 Uiso 1 1 calc R
H15E H 1.0238 0.4275 0.7053 0.148 Uiso 1 1 calc R
C15D C 1.0377(8) 0.5346(6) 0.7070(6) 0.124(4) Uani 1 1 d .
H15F H 1.0489 0.5321 0.7462 0.149 Uiso 1 1 calc R
H15G H 1.0841 0.5665 0.6984 0.149 Uiso 1 1 calc R
N16 N 0.8200(6) 0.4611(5) 0.7092(4) 0.102(2) Uani 1 1 d .
H16 H 0.8547 0.4925 0.7300 0.122 Uiso 1 1 calc R
C16A C 0.7617(7) 0.4127(5) 0.7329(4) 0.097(3) Uani 1 1 d .
H16A H 0.7574 0.3673 0.7140 0.116 Uiso 1 1 calc R
C16' C 0.6613(7) 0.4417(4) 0.7233(4) 0.092(3) Uani 1 1 d .
O16 O 0.6458(5) 0.4977(3) 0.7427(3) 0.116(2) Uani 1 1 d .
C16B C 0.8088(9) 0.4004(6) 0.7926(5) 0.115(3) Uani 1 1 d .
H16B H 0.7631 0.3747 0.8073 0.139 Uiso 1 1 calc R
H16C H 0.8181 0.4461 0.8103 0.139 Uiso 1 1 calc R
C16G C 0.9005(14) 0.3629(11) 0.8092(7) 0.192(8) Uani 1 1 d .
H16G H 0.9486 0.3877 0.7952 0.231 Uiso 1 1 calc R
C16D C 0.9356(18) 0.3583(15) 0.8713(10) 0.261(12) Uani 1 1 d .
H16D H 0.9471 0.4049 0.8863 0.392 Uiso 1 1 calc R
H16E H 0.9944 0.3316 0.8815 0.392 Uiso 1 1 calc R
H16F H 0.8875 0.3354 0.8850 0.392 Uiso 1 1 calc R
C16E C 0.889(2) 0.2877(12) 0.7872(12) 0.316(18) Uani 1 1 d .
H16H H 0.9505 0.2650 0.7953 0.474 Uiso 1 1 calc R
H16I H 0.8610 0.2887 0.7484 0.474 Uiso 1 1 calc R
H16J H 0.8468 0.2619 0.8039 0.474 Uiso 1 1 calc R
N17 N 0.5919(6) 0.4007(4) 0.6926(3) 0.098(2) Uani 1 1 d .
H17 H 0.6086 0.3635 0.6782 0.118 Uiso 1 1 calc R
C17A C 0.4895(6) 0.4161(4) 0.6824(4) 0.083(2) Uani 1 1 d .
H17A H 0.4791 0.4672 0.6795 0.100 Uiso 1 1 calc R
C17' C 0.4555(7) 0.3878(4) 0.7294(4) 0.087(3) Uani 1 1 d .
O17 O 0.4633(6) 0.3245(3) 0.7405(3) 0.124(3) Uani 1 1 d .
C17B C 0.4390(7) 0.3809(4) 0.6285(4) 0.087(2) Uani 1 1 d .
H17B H 0.4487 0.3304 0.6330 0.105 Uiso 1 1 calc R
H17C H 0.4709 0.3960 0.6015 0.105 Uiso 1 1 calc R
C17G C 0.3333(7) 0.3938(5) 0.6060(4) 0.088(2) Uani 1 1 d .
C17D C 0.2770(10) 0.3414(6) 0.5789(6) 0.145(5) Uani 1 1 d .
H17D H 0.3051 0.2977 0.5768 0.174 Uiso 1 1 calc R
C17E C 0.1812(13) 0.3493(9) 0.5544(9) 0.197(8) Uani 1 1 d .
H17E H 0.1431 0.3107 0.5399 0.236 Uiso 1 1 calc R
C17F C 0.1416(9) 0.4169(8) 0.5514(6) 0.143(5) Uani 1 1 d .
H17F H 0.0801 0.4263 0.5293 0.172 Uiso 1 1 calc R
C17H C 0.1947(9) 0.4669(7) 0.5813(5) 0.123(4) Uani 1 1 d .
H17H H 0.1664 0.5098 0.5857 0.148 Uiso 1 1 calc R
C17I C 0.2879(8) 0.4569(6) 0.6052(5) 0.111(3) Uani 1 1 d .
H17I H 0.3241 0.4951 0.6223 0.134 Uiso 1 1 calc R
N18 N 0.4215(6) 0.4346(3) 0.7591(3) 0.094(2) Uani 1 1 d .
H18 H 0.4106 0.4771 0.7472 0.112 Uiso 1 1 calc R
C18A C 0.4020(10) 0.4160(5) 0.8114(4) 0.106(3) Uani 1 1 d .
H18A H 0.4074 0.3646 0.8152 0.127 Uiso 1 1 calc R
C18' C 0.2984(12) 0.4355(8) 0.8080(6) 0.123(4) Uani 1 1 d .
O18 O 0.2457(7) 0.4705(6) 0.7745(5) 0.154(3) Uani 1 1 d .
C18B C 0.4758(9) 0.4485(6) 0.8606(4) 0.111(3) Uani 1 1 d .
H18B H 0.4551 0.4363 0.8930 0.133 Uiso 1 1 calc R
C18G C 0.5738(12) 0.4185(9) 0.8684(6) 0.184(7) Uani 1 1 d .
H18C H 0.5711 0.3682 0.8714 0.276 Uiso 1 1 calc R
H18D H 0.6163 0.4375 0.9010 0.276 Uiso 1 1 calc R
H18E H 0.5975 0.4306 0.8377 0.276 Uiso 1 1 calc R
C18D C 0.4753(10) 0.5286(6) 0.8568(5) 0.131(4) Uani 1 1 d .
H18F H 0.5213 0.5476 0.8882 0.196 Uiso 1 1 calc R
H18G H 0.4122 0.5460 0.8555 0.196 Uiso 1 1 calc R
H18H H 0.4922 0.5426 0.8244 0.196 Uiso 1 1 calc R
O1M O 0.2779(10) 0.4093(7) 0.8517(4) 0.184(4) Uani 1 1 d .
C1M C 0.1805(15) 0.4290(16) 0.8542(8) 0.257(13) Uani 1 1 d .
H1M1 H 0.1680 0.4083 0.8860 0.385 Uiso 1 1 calc R
H1M2 H 0.1340 0.4120 0.8223 0.385 Uiso 1 1 calc R
H1M3 H 0.1759 0.4794 0.8561 0.385 Uiso 1 1 calc R
C21 C 1.0037(17) 0.9051(15) 0.9395(12) 0.228(11) Uani 1 1 d .
C22 C 1.022(2) 0.8431(14) 0.9838(10) 0.312(19) Uani 1 1 d .
H22A H 0.9910 0.8007 0.9670 0.468 Uiso 1 1 calc R
H22B H 0.9949 0.8563 1.0130 0.468 Uiso 1 1 calc R
H22C H 1.0896 0.8351 0.9979 0.468 Uiso 1 1 calc R
C23 C 1.024(2) 0.871(2) 0.8936(12) 0.331(18) Uani 1 1 d .
H23A H 0.9842 0.8301 0.8843 0.496 Uiso 1 1 calc R
H23B H 1.0903 0.8584 0.9025 0.496 Uiso 1 1 calc R
H23C H 1.0094 0.9034 0.8633 0.496 Uiso 1 1 calc R
C24 C 1.047(2) 0.9685(16) 0.9619(16) 0.37(2) Uani 1 1 d .
H24A H 1.0259 0.9805 0.9933 0.556 Uiso 1 1 calc R
H24B H 1.0300 1.0054 0.9353 0.556 Uiso 1 1 calc R
H24C H 1.1162 0.9628 0.9725 0.556 Uiso 1 1 calc R
O2 O 0.9052(8) 0.9227(6) 0.9264(5) 0.181(4) Uani 1 1 d .
C20' C 0.8389(14) 0.8749(7) 0.9090(6) 0.154(6) Uani 1 1 d .
O20 O 0.8443(8) 0.8150(6) 0.8980(4) 0.168(4) Uani 1 1 d .
N21 N 0.7453(10) 0.9017(6) 0.9094(4) 0.147(4) Uani 1 1 d .
H21 H 0.7445 0.9420 0.9248 0.177 Uiso 1 1 calc R
C21A C 0.6521(11) 0.8682(6) 0.8867(5) 0.122(4) Uani 1 1 d .
H21A H 0.6622 0.8221 0.8717 0.146 Uiso 1 1 calc R
C21' C 0.5904(8) 0.9133(5) 0.8414(5) 0.107(3) Uani 1 1 d .
O21 O 0.5797(8) 0.9757(4) 0.8505(3) 0.150(4) Uani 1 1 d .
C21B C 0.605(2) 0.8579(9) 0.9301(8) 0.190(9) Uani 1 1 d .
H21B H 0.6566 0.8433 0.9614 0.227 Uiso 1 1 calc R
H21C H 0.5866 0.9048 0.9385 0.227 Uiso 1 1 calc R
C21G C 0.531(2) 0.8169(17) 0.9305(14) 0.256(12) Uani 1 1 d .
H21G H 0.4736 0.8285 0.9011 0.308 Uiso 1 1 calc R
C21D C 0.561(4) 0.7376(18) 0.9292(18) 0.44(3) Uani 1 1 d .
H21D H 0.5052 0.7082 0.9242 0.667 Uiso 1 1 calc R
H21E H 0.6071 0.7257 0.9629 0.667 Uiso 1 1 calc R
H21F H 0.5896 0.7304 0.8996 0.667 Uiso 1 1 calc R
C21E C 0.507(4) 0.8103(14) 0.9891(12) 0.37(2) Uani 1 1 d .
H21H H 0.4474 0.7858 0.9846 0.554 Uiso 1 1 calc R
H21I H 0.5027 0.8566 1.0034 0.554 Uiso 1 1 calc R
H21J H 0.5581 0.7846 1.0139 0.554 Uiso 1 1 calc R
N22 N 0.5559(6) 0.8824(3) 0.7931(3) 0.096(2) Uani 1 1 d .
H22 H 0.5638 0.8377 0.7901 0.115 Uiso 1 1 calc R
C22A C 0.5055(7) 0.9224(5) 0.7457(4) 0.097(3) Uani 1 1 d .
H22D H 0.4936 0.9701 0.7572 0.116 Uiso 1 1 calc R
C22' C 0.4123(7) 0.8901(4) 0.7163(4) 0.096(3) Uani 1 1 d .
O22 O 0.4048(5) 0.8259(3) 0.7091(3) 0.109(2) Uani 1 1 d .
C22B C 0.5684(7) 0.9271(5) 0.7067(4) 0.096(3) Uani 1 1 d .
H22E H 0.5299 0.9448 0.6719 0.115 Uiso 1 1 calc R
H22F H 0.5903 0.8802 0.7008 0.115 Uiso 1 1 calc R
C22G C 0.6572(8) 0.9755(6) 0.7275(5) 0.114(3) Uani 1 1 d .
C22D C 0.6498(11) 1.0443(7) 0.7159(7) 0.149(5) Uani 1 1 d .
H22G H 0.5901 1.0624 0.6971 0.179 Uiso 1 1 calc R
C22E C 0.7267(17) 1.0887(13) 0.7306(11) 0.212(11) Uani 1 1 d .
H22H H 0.7205 1.1352 0.7186 0.254 Uiso 1 1 calc R
C22F C 0.803(2) 1.0681(14) 0.7593(11) 0.215(11) Uani 1 1 d .
H22I H 0.8519 1.1011 0.7720 0.258 Uiso 1 1 calc R
C22H C 0.8233(12) 0.9970(15) 0.7746(8) 0.202(9) Uani 1 1 d .
H22J H 0.8848 0.9820 0.7932 0.243 Uiso 1 1 calc R
C22I C 0.7407(10) 0.9478(8) 0.7592(5) 0.135(4) Uani 1 1 d .
H22K H 0.7456 0.9010 0.7705 0.162 Uiso 1 1 calc R
N23 N 0.3410(6) 0.9361(3) 0.6931(3) 0.095(2) Uani 1 1 d .
H23 H 0.3480 0.9794 0.7035 0.114 Uiso 1 1 calc R
C23A C 0.2539(6) 0.9169(4) 0.6519(4) 0.091(3) Uani 1 1 d .
H23D H 0.2514 0.8657 0.6468 0.110 Uiso 1 1 calc R
C23' C 0.2629(7) 0.9528(4) 0.6008(4) 0.094(3) Uani 1 1 d .
O23 O 0.2416(4) 1.0163(3) 0.5915(3) 0.0990(19) Uani 1 1 d .
C23B C 0.1632(9) 0.9422(6) 0.6666(6) 0.122(4) Uani 1 1 d .
H23E H 0.1684 0.9935 0.6712 0.147 Uiso 1 1 calc R
C23G C 0.0765(9) 0.9278(8) 0.6211(8) 0.168(6) Uani 1 1 d .
H23F H 0.0834 0.9500 0.5886 0.251 Uiso 1 1 calc R
H23G H 0.0205 0.9462 0.6300 0.251 Uiso 1 1 calc R
H23H H 0.0695 0.8778 0.6154 0.251 Uiso 1 1 calc R
C23D C 0.1617(13) 0.9108(8) 0.7216(8) 0.173(6) Uani 1 1 d .
H23I H 0.2195 0.9241 0.7487 0.259 Uiso 1 1 calc R
H23J H 0.1582 0.8604 0.7188 0.259 Uiso 1 1 calc R
H23K H 0.1066 0.9283 0.7319 0.259 Uiso 1 1 calc R
N24 N 0.3011(6) 0.9150(4) 0.5643(4) 0.099(2) Uani 1 1 d .
C24A C 0.3312(8) 0.9529(5) 0.5218(4) 0.100(3) Uani 1 1 d .
H24D H 0.2746 0.9709 0.4945 0.120 Uiso 1 1 calc R
C24' C 0.3980(7) 1.0135(4) 0.5464(4) 0.088(2) Uani 1 1 d .
O24 O 0.4692(5) 0.9992(3) 0.5846(3) 0.1037(19) Uani 1 1 d .
C24B C 0.3815(9) 0.8959(5) 0.4966(5) 0.118(4) Uani 1 1 d .
H24E H 0.4511 0.8996 0.5101 0.141 Uiso 1 1 calc R
H24F H 0.3633 0.8992 0.4572 0.141 Uiso 1 1 calc R
C24G C 0.3448(12) 0.8267(7) 0.5155(6) 0.155(5) Uani 1 1 d .
H24G H 0.2837 0.8128 0.4908 0.186 Uiso 1 1 calc R
H24H H 0.3911 0.7889 0.5175 0.186 Uiso 1 1 calc R
C24D C 0.3333(9) 0.8431(5) 0.5704(5) 0.112(3) Uani 1 1 d .
H24I H 0.2858 0.8126 0.5794 0.134 Uiso 1 1 calc R
H24J H 0.3940 0.8386 0.5983 0.134 Uiso 1 1 calc R
N25 N 0.3801(5) 1.0775(3) 0.5281(3) 0.0848(19) Uani 1 1 d .
C25A C 0.4431(6) 1.1350(4) 0.5499(3) 0.079(2) Uani 1 1 d .
H25A H 0.5099 1.1206 0.5535 0.095 Uiso 1 1 calc R
C25' C 0.4356(8) 1.1640(4) 0.6037(4) 0.090(3) Uani 1 1 d .
O25 O 0.4948(5) 1.2068(4) 0.6293(3) 0.113(2) Uani 1 1 d .
C25B C 0.4152(8) 1.1926(5) 0.5064(4) 0.104(3) Uani 1 1 d .
H25B H 0.4266 1.2392 0.5226 0.125 Uiso 1 1 calc R
H25C H 0.4512 1.1878 0.4794 0.125 Uiso 1 1 calc R
C25G C 0.3118(9) 1.1806(5) 0.4819(5) 0.114(3) Uani 1 1 d .
H25D H 0.2927 1.1983 0.4448 0.137 Uiso 1 1 calc R
H25E H 0.2741 1.2045 0.5028 0.137 Uiso 1 1 calc R
C25D C 0.2960(7) 1.1016(5) 0.4824(4) 0.099(3) Uani 1 1 d .
H25F H 0.2974 1.0803 0.4481 0.119 Uiso 1 1 calc R
H25G H 0.2351 1.0905 0.4899 0.119 Uiso 1 1 calc R
N26 N 0.3578(6) 1.1460(3) 0.6212(3) 0.087(2) Uani 1 1 d .
H26 H 0.3157 1.1174 0.6021 0.104 Uiso 1 1 calc R
C26A C 0.3442(7) 1.1739(4) 0.6713(4) 0.086(2) Uani 1 1 d .
H26A H 0.3612 1.2241 0.6736 0.103 Uiso 1 1 calc R
C26' C 0.4027(7) 1.1388(4) 0.7194(4) 0.092(3) Uani 1 1 d .
O26 O 0.3987(6) 1.0730(3) 0.7280(3) 0.111(2) Uani 1 1 d .
C26B C 0.2354(8) 1.1673(6) 0.6666(5) 0.118(4) Uani 1 1 d .
H26B H 0.2170 1.1180 0.6611 0.142 Uiso 1 1 calc R
H26C H 0.1996 1.1932 0.6348 0.142 Uiso 1 1 calc R
C26G C 0.2058(12) 1.1948(8) 0.7171(7) 0.153(5) Uani 1 1 d .
H26G H 0.2509 1.1772 0.7505 0.184 Uiso 1 1 calc R
C26D C 0.2070(14) 1.2759(9) 0.7167(10) 0.219(10) Uani 1 1 d .
H26D H 0.1927 1.2933 0.7489 0.329 Uiso 1 1 calc R
H26E H 0.1596 1.2929 0.6851 0.329 Uiso 1 1 calc R
H26F H 0.2697 1.2921 0.7157 0.329 Uiso 1 1 calc R
C26E C 0.1052(14) 1.1691(12) 0.7137(10) 0.232(10) Uani 1 1 d .
H26H H 0.1050 1.1186 0.7153 0.348 Uiso 1 1 calc R
H26I H 0.0620 1.1845 0.6800 0.348 Uiso 1 1 calc R
H26J H 0.0845 1.1881 0.7436 0.348 Uiso 1 1 calc R
N27 N 0.4661(6) 1.1774(4) 0.7563(3) 0.094(2) Uani 1 1 d .
H27 H 0.4719 1.2211 0.7486 0.113 Uiso 1 1 calc R
C27A C 0.5265(8) 1.1517(5) 0.8087(4) 0.097(3) Uani 1 1 d .
H27A H 0.5489 1.1037 0.8046 0.116 Uiso 1 1 calc R
C27' C 0.4674(12) 1.1528(6) 0.8520(5) 0.134(5) Uani 1 1 d .
O27 O 0.4279(10) 1.2061(5) 0.8591(4) 0.174(4) Uani 1 1 d .
C27B C 0.6133(10) 1.2021(6) 0.8272(5) 0.137(5) Uani 1 1 d .
H27B H 0.5896 1.2495 0.8296 0.165 Uiso 1 1 calc R
H27C H 0.6490 1.2022 0.8000 0.165 Uiso 1 1 calc R
C27G C 0.6805(9) 1.1821(6) 0.8815(4) 0.156(6) Uani 1 1 d G
C27D C 0.6811(10) 1.2189(7) 0.9288(5) 0.228(11) Uani 1 1 d G
H27D H 0.6381 1.2559 0.9275 0.274 Uiso 1 1 calc R
C27E C 0.7459(13) 1.2003(9) 0.9779(4) 0.255(13) Uani 1 1 d G
H27E H 0.7463 1.2249 1.0096 0.306 Uiso 1 1 calc R
C27F C 0.8101(11) 1.1451(10) 0.9798(6) 0.36(3) Uani 1 1 d G
H27F H 0.8534 1.1327 1.0127 0.430 Uiso 1 1 calc R
C27H C 0.8095(10) 1.1083(9) 0.9325(7) 0.36(3) Uani 1 1 d G
H27H H 0.8525 1.0714 0.9338 0.436 Uiso 1 1 calc R
C27I C 0.7447(11) 1.1269(7) 0.8834(5) 0.195(8) Uani 1 1 d G
H27I H 0.7444 1.1023 0.8517 0.235 Uiso 1 1 calc R
N28 N 0.4693(11) 1.0929(5) 0.8785(4) 0.160(5) Uani 1 1 d .
H28 H 0.5044 1.0585 0.8730 0.192 Uiso 1 1 calc R
C28A C 0.411(2) 1.0853(10) 0.9177(8) 0.201(9) Uani 1 1 d .
H28A H 0.3866 1.1318 0.9245 0.241 Uiso 1 1 calc R
C28' C 0.494(3) 1.0617(12) 0.9703(9) 0.34(3) Uani 1 1 d D
O28 O 0.458(4) 1.059(3) 1.0102(13) 0.72(5) Uani 1 1 d D
C28B C 0.307(3) 1.029(2) 0.8853(15) 0.31(2) Uani 1 1 d .
H28B H 0.2754 1.0258 0.9146 0.366 Uiso 1 1 calc R
C28G C 0.246(3) 1.074(2) 0.8504(18) 0.328(19) Uani 1 1 d .
H28C H 0.2365 1.1155 0.8701 0.492 Uiso 1 1 calc R
H28D H 0.1856 1.0515 0.8349 0.492 Uiso 1 1 calc R
H28E H 0.2744 1.0878 0.8217 0.492 Uiso 1 1 calc R
C28D C 0.346(4) 0.972(2) 0.8897(16) 0.39(3) Uani 1 1 d .
H28F H 0.3801 0.9642 0.9271 0.587 Uiso 1 1 calc R
H28G H 0.3899 0.9706 0.8675 0.587 Uiso 1 1 calc R
H28H H 0.2977 0.9361 0.8779 0.587 Uiso 1 1 calc R
O2M O 0.5856(19) 1.0491(17) 0.9758(9) 0.39(2) Uani 1 1 d D
C2M C 0.658(2) 1.0279(13) 1.0239(7) 0.300(17) Uani 1 1 d D
H2M1 H 0.7199 1.0279 1.0166 0.450 Uiso 1 1 calc R
H2M2 H 0.6435 0.9814 1.0343 0.450 Uiso 1 1 calc R
H2M3 H 0.6585 1.0604 1.0529 0.450 Uiso 1 1 calc R
O1W O 0.6739(10) 1.2679(7) 0.6543(8) 0.260(8) Uani 1 1 d .

loop_
_atom_site_aniso_label
_atom_site_aniso_U_11
_atom_site_aniso_U_22
_atom_site_aniso_U_33
_atom_site_aniso_U_23
_atom_site_aniso_U_13
_atom_site_aniso_U_12
C11 0.106(8) 0.108(9) 0.134(9) 0.017(7) 0.011(7) 0.012(7)
C12 0.205(16) 0.165(15) 0.176(13) -0.035(12) -0.069(12) 0.036(12)
C13 0.115(10) 0.176(14) 0.172(13) 0.025(11) 0.011(9) 0.037(9)
C14 0.151(12) 0.158(14) 0.178(13) 0.027(11) 0.042(10) 0.004(10)
O1 0.099(5) 0.106(5) 0.159(6) -0.013(5) -0.002(5) 0.006(4)
C10' 0.091(6) 0.073(6) 0.131(8) 0.000(5) 0.028(6) 0.000(5)
O10 0.128(6) 0.067(5) 0.169(7) 0.005(4) 0.018(5) 0.005(4)
N11 0.082(5) 0.065(4) 0.158(7) -0.016(5) 0.002(5) -0.005(4)
C11A 0.094(6) 0.058(5) 0.115(7) -0.003(4) 0.034(5) 0.000(4)
C11' 0.104(6) 0.042(4) 0.095(6) 0.002(4) 0.014(4) -0.009(4)
O11 0.100(4) 0.045(3) 0.127(5) 0.000(3) 0.026(3) -0.005(2)
C11B 0.127(9) 0.092(8) 0.137(10) -0.016(6) 0.052(8) -0.015(6)
C11G 0.175(12) 0.113(10) 0.112(9) 0.011(7) 0.043(8) -0.011(8)
C11D 0.37(3) 0.095(10) 0.128(11) -0.011(8) 0.054(14) -0.044(12)
C11E 0.43(4) 0.185(18) 0.135(12) 0.005(11) 0.150(18) -0.043(19)
N12 0.090(5) 0.041(3) 0.093(4) -0.004(3) 0.012(3) -0.002(3)
C12A 0.093(6) 0.049(4) 0.092(6) -0.009(4) 0.003(4) -0.004(4)
C12' 0.087(6) 0.054(5) 0.100(6) -0.006(4) 0.020(4) 0.001(4)
O12 0.106(5) 0.054(3) 0.124(5) -0.013(3) 0.006(4) -0.003(3)
C12B 0.081(5) 0.091(6) 0.082(5) 0.001(5) 0.017(4) -0.001(4)
C12G 0.108(7) 0.057(5) 0.087(6) 0.002(4) 0.025(5) -0.001(4)
C12D 0.174(11) 0.077(7) 0.108(8) 0.021(6) 0.057(7) 0.017(7)
C12E 0.233(19) 0.082(8) 0.137(12) -0.017(8) 0.084(12) -0.007(10)
C12F 0.26(2) 0.143(16) 0.142(14) -0.046(12) 0.076(15) -0.102(16)
C12H 0.114(9) 0.149(12) 0.110(8) -0.002(8) 0.015(7) -0.013(8)
C12I 0.102(7) 0.095(7) 0.089(6) -0.001(5) 0.007(5) 0.002(5)
N13 0.088(5) 0.063(4) 0.091(4) -0.005(3) -0.004(4) -0.004(3)
C13A 0.106(7) 0.067(5) 0.080(5) 0.005(4) -0.003(5) -0.009(4)
C13' 0.102(6) 0.060(5) 0.099(6) 0.003(4) 0.007(5) 0.004(4)
O13 0.103(5) 0.085(4) 0.103(4) 0.007(3) 0.016(3) 0.010(3)
C13B 0.125(9) 0.097(7) 0.094(7) 0.004(6) -0.009(6) -0.002(6)
C13G 0.099(8) 0.266(19) 0.114(9) 0.034(11) -0.015(7) -0.002(10)
C13D 0.177(13) 0.226(18) 0.115(9) 0.021(10) 0.072(9) -0.006(12)
N14 0.099(6) 0.072(5) 0.135(7) 0.019(4) 0.028(5) 0.001(4)
C14A 0.106(7) 0.085(7) 0.145(9) 0.030(6) 0.040(7) 0.020(5)
C14' 0.108(9) 0.114(9) 0.108(8) 0.017(7) 0.017(7) 0.002(7)
O14 0.096(5) 0.140(7) 0.128(5) 0.006(5) 0.011(4) 0.027(5)
C14B 0.160(12) 0.128(11) 0.165(12) 0.040(10) 0.055(10) -0.020(9)
C14G 0.199(16) 0.098(10) 0.262(19) 0.023(11) 0.138(15) -0.013(9)
C14D 0.147(10) 0.077(7) 0.179(12) 0.025(7) 0.061(9) 0.005(6)
N15 0.092(6) 0.103(6) 0.121(7) 0.006(5) 0.007(5) 0.019(5)
C15A 0.093(7) 0.150(10) 0.119(9) -0.011(8) 0.037(6) 0.009(7)
C15' 0.094(8) 0.160(11) 0.095(8) -0.027(8) 0.002(6) -0.003(7)
O15 0.161(8) 0.209(10) 0.117(6) -0.040(7) 0.030(5) -0.044(7)
C15B 0.118(10) 0.175(14) 0.163(12) -0.012(10) 0.058(9) 0.013(9)
C15G 0.095(8) 0.135(10) 0.140(10) -0.007(8) 0.029(7) 0.009(7)
C15D 0.092(8) 0.112(9) 0.166(11) -0.004(8) 0.028(7) 0.006(6)
N16 0.095(6) 0.101(6) 0.096(6) -0.005(5) 0.003(4) 0.002(4)
C16A 0.090(6) 0.076(6) 0.113(7) -0.018(5) 0.010(5) 0.004(5)
C16' 0.098(6) 0.045(4) 0.120(7) -0.011(4) 0.008(5) 0.002(4)
O16 0.105(5) 0.064(4) 0.166(6) -0.024(4) 0.014(4) -0.014(3)
C16B 0.124(9) 0.092(7) 0.119(8) 0.019(6) 0.015(6) 0.011(6)
C16G 0.217(17) 0.197(19) 0.147(14) 0.065(13) 0.022(12) 0.079(14)
C16D 0.24(2) 0.30(3) 0.21(2) 0.06(2) 0.004(18) 0.05(2)
C16E 0.44(5) 0.160(18) 0.32(3) 0.037(19) 0.06(3) 0.17(2)
N17 0.094(5) 0.063(4) 0.125(6) -0.019(4) 0.007(4) 0.004(4)
C17A 0.097(6) 0.047(4) 0.098(6) 0.000(4) 0.011(5) -0.002(4)
C17' 0.116(7) 0.044(5) 0.095(6) 0.001(4) 0.018(5) -0.005(4)
O17 0.198(8) 0.040(3) 0.134(5) 0.007(3) 0.047(5) 0.007(4)
C17B 0.107(7) 0.058(5) 0.093(6) -0.008(4) 0.019(5) -0.004(4)
C17G 0.100(7) 0.073(6) 0.088(6) -0.015(4) 0.019(5) -0.015(5)
C17D 0.128(10) 0.080(8) 0.188(12) -0.030(7) -0.026(9) -0.011(6)
C17E 0.159(14) 0.128(13) 0.27(2) -0.085(13) -0.007(14) 0.008(10)
C17F 0.099(8) 0.143(11) 0.164(11) -0.061(9) -0.006(7) 0.008(7)
C17H 0.116(9) 0.102(8) 0.138(9) -0.019(7) 0.010(7) 0.018(7)
C17I 0.095(7) 0.085(7) 0.141(9) -0.009(6) 0.010(6) -0.004(5)
N18 0.143(7) 0.048(4) 0.091(5) 0.003(3) 0.036(4) 0.005(4)
C18A 0.170(11) 0.065(6) 0.085(6) 0.006(4) 0.039(7) 0.003(6)
C18' 0.148(13) 0.113(10) 0.114(10) 0.000(7) 0.043(9) -0.033(8)
O18 0.118(7) 0.171(9) 0.168(9) 0.027(7) 0.030(6) -0.006(6)
C18B 0.131(9) 0.107(8) 0.094(7) -0.004(6) 0.027(6) -0.002(7)
C18G 0.179(15) 0.182(15) 0.157(12) -0.027(11) -0.012(10) 0.064(12)
C18D 0.167(12) 0.094(8) 0.116(9) -0.012(6) 0.015(7) -0.031(7)
O1M 0.188(11) 0.241(13) 0.139(8) 0.026(8) 0.072(7) -0.030(9)
C1M 0.175(17) 0.44(4) 0.186(16) -0.04(2) 0.100(14) -0.09(2)
C21 0.150(17) 0.24(3) 0.23(2) -0.06(2) -0.052(16) -0.013(16)
C22 0.38(4) 0.23(2) 0.21(2) -0.036(18) -0.13(2) 0.09(2)
C23 0.26(3) 0.51(5) 0.22(2) -0.12(3) 0.05(2) -0.10(3)
C24 0.23(3) 0.27(3) 0.54(6) -0.19(4) -0.04(3) -0.07(2)
O2 0.147(9) 0.127(8) 0.226(11) -0.047(7) -0.025(8) -0.004(6)
C20' 0.187(16) 0.074(9) 0.162(12) -0.025(8) -0.018(11) 0.003(8)
O20 0.169(9) 0.126(8) 0.187(9) -0.043(7) 0.012(7) -0.007(6)
N21 0.181(11) 0.093(7) 0.134(8) -0.038(6) -0.015(8) -0.006(7)
C21A 0.172(12) 0.092(8) 0.095(8) -0.006(6) 0.023(8) -0.011(7)
C21' 0.117(8) 0.061(6) 0.133(9) 0.005(5) 0.016(6) 0.001(5)
O21 0.240(10) 0.057(4) 0.132(6) -0.022(4) 0.013(6) 0.004(5)
C21B 0.32(3) 0.096(12) 0.175(17) -0.005(10) 0.114(19) 0.000(14)
C21G 0.30(3) 0.19(3) 0.31(3) -0.03(2) 0.14(3) 0.01(2)
C21D 0.75(8) 0.24(3) 0.54(6) 0.16(4) 0.51(7) 0.19(4)
C21E 0.78(8) 0.17(2) 0.26(3) 0.01(2) 0.31(4) 0.02(3)
N22 0.129(6) 0.043(4) 0.102(5) -0.004(3) 0.009(4) -0.005(3)
C22A 0.111(7) 0.054(5) 0.108(7) 0.012(4) 0.003(6) -0.008(4)
C22' 0.109(7) 0.036(4) 0.131(8) 0.001(4) 0.014(6) -0.003(4)
O22 0.111(5) 0.043(3) 0.156(6) 0.001(3) 0.009(4) -0.003(3)
C22B 0.111(7) 0.077(6) 0.089(6) 0.005(4) 0.009(5) -0.008(5)
C22G 0.100(7) 0.078(7) 0.155(10) 0.008(6) 0.017(7) -0.006(5)
C22D 0.124(10) 0.084(8) 0.240(16) 0.012(9) 0.051(10) -0.017(7)
C22E 0.144(16) 0.165(19) 0.29(3) -0.008(17) 0.000(17) -0.040(14)
C22F 0.25(3) 0.16(2) 0.24(2) -0.059(18) 0.07(2) -0.11(2)
C22H 0.119(12) 0.25(3) 0.199(17) -0.031(17) -0.029(11) -0.020(14)
C22I 0.120(9) 0.127(10) 0.137(10) 0.009(8) -0.001(8) -0.011(8)
N23 0.102(5) 0.048(4) 0.129(6) -0.005(4) 0.021(5) -0.007(3)
C23A 0.082(6) 0.054(5) 0.129(7) -0.003(5) 0.014(5) -0.005(4)
C23' 0.099(6) 0.047(5) 0.127(8) -0.002(5) 0.014(5) -0.009(4)
O23 0.100(4) 0.047(3) 0.142(5) 0.004(3) 0.019(4) 0.006(3)
C23B 0.132(10) 0.064(6) 0.176(12) 0.001(6) 0.050(9) 0.001(6)
C23G 0.092(8) 0.130(11) 0.263(18) -0.003(11) 0.017(10) -0.010(7)
C23D 0.188(15) 0.128(12) 0.232(17) 0.036(12) 0.108(13) 0.021(10)
N24 0.121(6) 0.047(4) 0.124(6) -0.005(4) 0.023(5) -0.002(4)
C24A 0.126(8) 0.061(5) 0.099(7) -0.006(5) 0.005(6) -0.009(5)
C24' 0.097(6) 0.065(5) 0.092(6) -0.010(4) 0.008(5) 0.003(4)
O24 0.116(5) 0.071(4) 0.111(5) 0.002(3) 0.007(4) -0.002(3)
C24B 0.144(10) 0.072(7) 0.124(8) -0.021(6) 0.014(7) -0.008(6)
C24G 0.214(15) 0.075(8) 0.174(13) -0.016(8) 0.047(11) 0.019(8)
C24D 0.130(9) 0.059(6) 0.150(10) -0.012(5) 0.044(7) 0.003(5)
N25 0.109(5) 0.050(4) 0.088(4) -0.004(3) 0.014(4) -0.002(3)
C25A 0.093(5) 0.059(4) 0.074(5) -0.003(4) 0.003(4) -0.005(4)
C25' 0.103(7) 0.048(4) 0.108(7) -0.017(4) 0.007(6) -0.003(4)
O25 0.119(5) 0.091(5) 0.129(5) -0.035(4) 0.034(4) -0.026(4)
C25B 0.128(9) 0.068(6) 0.107(7) 0.007(5) 0.012(6) -0.001(5)
C25G 0.137(9) 0.059(5) 0.125(8) 0.005(5) 0.001(7) 0.004(5)
C25D 0.107(7) 0.064(5) 0.107(7) -0.002(5) -0.004(5) 0.009(4)
N26 0.114(6) 0.049(4) 0.088(5) -0.014(3) 0.012(4) -0.006(3)
C26A 0.099(6) 0.056(4) 0.104(6) -0.005(4) 0.028(5) 0.004(4)
C26' 0.122(7) 0.047(5) 0.104(6) -0.009(4) 0.028(5) -0.003(4)
O26 0.147(6) 0.047(3) 0.131(5) -0.003(3) 0.025(4) -0.010(3)
C26B 0.113(8) 0.081(7) 0.168(11) -0.025(6) 0.051(7) -0.002(5)
C26G 0.156(12) 0.129(11) 0.206(15) -0.055(10) 0.102(11) 0.002(9)
C26D 0.211(19) 0.123(12) 0.36(3) -0.077(15) 0.148(19) 0.010(11)
C26E 0.171(17) 0.24(2) 0.33(3) -0.073(19) 0.141(18) -0.017(15)
N27 0.127(6) 0.049(4) 0.098(5) -0.002(3) 0.015(4) -0.010(4)
C27A 0.120(8) 0.073(6) 0.094(6) 0.008(5) 0.021(6) -0.001(5)
C27' 0.227(15) 0.058(7) 0.115(9) -0.005(5) 0.045(9) 0.000(7)
O27 0.293(14) 0.097(6) 0.141(7) 0.007(5) 0.076(8) 0.052(7)
C27B 0.154(11) 0.082(7) 0.146(10) 0.022(7) -0.010(8) -0.014(7)
C27G 0.169(13) 0.125(12) 0.136(11) 0.020(9) -0.025(9) -0.015(10)
C27D 0.28(2) 0.203(19) 0.137(13) -0.026(13) -0.050(15) -0.067(17)
C27E 0.31(3) 0.24(2) 0.133(13) 0.001(14) -0.075(16) -0.02(2)
C27F 0.23(3) 0.15(2) 0.54(6) 0.03(3) -0.16(3) -0.03(2)
C27H 0.18(2) 0.21(3) 0.58(7) 0.01(4) -0.10(3) 0.04(2)
C27I 0.23(2) 0.175(17) 0.155(13) 0.046(12) 0.001(13) 0.061(15)
N28 0.307(16) 0.070(6) 0.141(8) 0.008(5) 0.122(10) 0.007(7)
C28A 0.34(3) 0.143(15) 0.153(14) -0.025(11) 0.130(17) 0.000(16)
C28' 0.80(9) 0.133(17) 0.076(14) -0.030(12) 0.09(3) -0.06(3)
O28 1.19(11) 0.83(8) 0.28(3) 0.21(4) 0.46(5) 0.56(8)
C28B 0.28(4) 0.26(4) 0.34(4) 0.15(3) 0.01(3) 0.01(3)
C28G 0.32(5) 0.27(4) 0.46(6) -0.02(4) 0.22(4) -0.08(3)
C28D 0.58(7) 0.35(4) 0.38(5) 0.21(4) 0.34(5) 0.13(4)
O2M 0.42(3) 0.54(4) 0.161(13) 0.051(18) 0.010(17) -0.28(3)
C2M 0.53(5) 0.23(2) 0.094(12) 0.038(13) 0.008(19) -0.05(3)
O1W 0.201(12) 0.147(10) 0.44(2) -0.081(12) 0.092(14) -0.055(9)

loop_
_atom_type_symbol
_atom_type_description
_atom_type_scat_dispersion_real
_atom_type_scat_dispersion_imag
_atom_type_scat_source
C C 0.0181 0.0000 'International Tables Vol C Tables 4.2.6.8 and 6.1.1.4'
H H 0.0000 0.0000 'International Tables Vol C Tables 4.2.6.8 and 6.1.1.4'
N N 0.0311 0.0000 'International Tables Vol C Tables 4.2.6.8 and 6.1.1.4'
O O 0.0492 0.0000 'International Tables Vol C Tables 4.2.6.8 and 6.1.1.4'

loop_
_geom_angle_atom_site_label_1
_geom_angle_atom_site_label_2
_geom_angle_atom_site_label_3
_geom_angle
O1 C11 C13 109.2(11)
O1 C11 C14 110.6(11)
C13 C11 C14 112.1(12)
O1 C11 C12 102.3(10)
C13 C11 C12 109.7(14)
C14 C11 C12 112.4(14)
C10' O1 C11 120.8(9)
O10 C10' O1 128.5(11)
O10 C10' N11 122.2(11)
O1 C10' N11 109.2(9)
C10' N11 C11A 124.3(8)
N11 C11A C11B 111.2(9)
N11 C11A C11' 106.1(7)
C11B C11A C11' 111.1(8)
O11 C11' N12 122.9(8)
O11 C11' C11A 118.3(8)
N12 C11' C11A 118.8(7)
C11G C11B C11A 120.9(10)
C11B C11G C11D 114.3(12)
C11B C11G C11E 112.6(13)
C11D C11G C11E 102.7(14)
C11' N12 C12A 122.4(7)
N12 C12A C12' 111.0(7)
N12 C12A C12B 110.9(7)
C12' C12A C12B 107.9(7)
O12 C12' N13 123.5(8)
O12 C12' C12A 123.2(7)
N13 C12' C12A 113.2(7)
C12G C12B C12A 113.3(7)
C12D C12G C12I 118.7(10)
C12D C12G C12B 120.0(10)
C12I C12G C12B 121.4(8)
C12E C12D C12G 121.8(13)
C12F C12E C12D 120.2(15)
C12E C12F C12H 118.6(15)
C12I C12H C12F 121.6(15)
C12H C12I C12G 119.0(11)
C12' N13 C13A 123.7(7)
N13 C13A C13B 113.3(8)
N13 C13A C13' 103.0(7)
C13B C13A C13' 109.1(8)
O13 C13' N14 124.0(10)
O13 C13' C13A 119.5(9)
N14 C13' C13A 116.4(8)
C13A C13B C13G 110.8(10)
C13A C13B C13D 107.5(10)
C13G C13B C13D 107.1(11)
C13' N14 C14D 129.7(10)
C13' N14 C14A 116.0(8)
C14D N14 C14A 114.2(8)
N14 C14A C14' 110.1(9)
N14 C14A C14B 101.2(9)
C14' C14A C14B 112.4(10)
O14 C14' N15 122.7(11)
O14 C14' C14A 119.4(11)
N15 C14' C14A 117.7(10)
C14G C14B C14A 106.0(11)
C14B C14G C14D 103.7(12)
N14 C14D C14G 102.0(11)
C14' N15 C15A 119.1(9)
C14' N15 C15D 128.4(10)
C15A N15 C15D 112.4(9)
N15 C15A C15' 114.3(10)
N15 C15A C15B 101.6(10)
C15' C15A C15B 111.3(12)
O15 C15' N16 122.7(14)
O15 C15' C15A 118.5(13)
N16 C15' C15A 118.8(11)
C15G C15B C15A 101.5(11)
C15B C15G C15D 106.4(11)
N15 C15D C15G 101.5(10)
C15' N16 C16A 123.0(10)
C16' C16A N16 109.5(8)
C16' C16A C16B 111.9(9)
N16 C16A C16B 111.0(8)
O16 C16' N17 123.6(9)
O16 C16' C16A 121.7(8)
N17 C16' C16A 114.7(8)
C16A C16B C16G 119.6(12)
C16E C16G C16B 110.3(19)
C16E C16G C16D 107.4(18)
C16B C16G C16D 110.4(17)
C16' N17 C17A 123.2(7)
N17 C17A C17' 108.5(7)
N17 C17A C17B 106.6(7)
C17' C17A C17B 112.3(7)
O17 C17' N18 122.7(9)
O17 C17' C17A 120.0(9)
N18 C17' C17A 117.2(7)
C17A C17B C17G 117.5(8)
C17D C17G C17I 114.8(10)
C17D C17G C17B 119.0(10)
C17I C17G C17B 125.9(8)
C17G C17D C17E 123.3(12)
C17D C17E C17F 118.4(13)
C17H C17F C17E 117.6(12)
C17F C17H C17I 121.0(12)
C17G C17I C17H 123.7(10)
C17' N18 C18A 122.5(7)
C18' C18A N18 108.3(9)
C18' C18A C18B 113.7(10)
N18 C18A C18B 112.4(10)
O18 C18' O1M 124.9(16)
O18 C18' C18A 127.5(13)
O1M C18' C18A 107.5(14)
C18D C18B C18A 111.1(10)
C18D C18B C18G 112.2(13)
C18A C18B C18G 112.3(11)
C18' O1M C1M 112.0(15)
O2 C21 C24 102(2)
O2 C21 C23 108.9(19)
C24 C21 C23 123(3)
O2 C21 C22 107(3)
C24 C21 C22 112(2)
C23 C21 C22 103(3)
C20' O2 C21 121.0(15)
O20 C20' O2 131.4(19)
O20 C20' N21 117.6(16)
O2 C20' N21 110.7(13)
C20' N21 C21A 127.3(11)
C21B C21A C21' 111.0(15)
C21B C21A N21 108.8(14)
C21' C21A N21 110.2(10)
O21 C21' N22 124.5(10)
O21 C21' C21A 118.7(11)
N22 C21' C21A 116.7(9)
C21G C21B C21A 129(2)
C21B C21G C21D 109(3)
C21B C21G C21E 115(3)
C21D C21G C21E 94(2)
C21' N22 C22A 121.2(8)
N22 C22A C22' 112.8(7)
N22 C22A C22B 108.9(8)
C22' C22A C22B 108.2(8)
O22 C22' N23 123.1(9)
O22 C22' C22A 121.0(9)
N23 C22' C22A 115.5(7)
C22A C22B C22G 113.3(9)
C22I C22G C22D 120.9(12)
C22I C22G C22B 119.4(11)
C22D C22G C22B 119.6(11)
C22E C22D C22G 122.2(17)
C22D C22E C22F 120(2)
C22E C22F C22H 124(2)
C22F C22H C22I 116.1(18)
C22G C22I C22H 115.6(15)
C22' N23 C23A 124.0(7)
N23 C23A C23' 104.7(7)
N23 C23A C23B 112.0(9)
C23' C23A C23B 110.4(8)
O23 C23' N24 119.4(10)
O23 C23' C23A 121.6(10)
N24 C23' C23A 118.9(8)
C23G C23B C23D 115.3(13)
C23G C23B C23A 110.2(11)
C23D C23B C23A 109.0(10)
C23' N24 C24A 119.2(7)
C23' N24 C24D 126.1(9)
C24A N24 C24D 113.4(9)
N24 C24A C24B 103.4(8)
N24 C24A C24' 110.4(8)
C24B C24A C24' 112.7(9)
O24 C24' N25 121.8(8)
O24 C24' C24A 117.2(8)
N25 C24' C24A 120.9(8)
C24A C24B C24G 103.2(10)
C24D C24G C24B 104.6(10)
N24 C24D C24G 102.2(10)
C24' N25 C25A 121.9(7)
C24' N25 C25D 126.9(7)
C25A N25 C25D 111.2(6)
N25 C25A C25' 115.9(8)
N25 C25A C25B 104.3(6)
C25' C25A C25B 109.3(7)
O25 C25' N26 120.4(9)
O25 C25' C25A 121.0(10)
N26 C25' C25A 118.5(7)
C25G C25B C25A 103.5(8)
C25B C25G C25D 106.8(8)
C25G C25D N25 102.4(8)
C25' N26 C26A 121.4(7)
N26 C26A C26' 113.1(7)
N26 C26A C26B 106.2(8)
C26' C26A C26B 111.9(9)
O26 C26' N27 118.0(9)
O26 C26' C26A 123.7(9)
N27 C26' C26A 118.3(8)
C26A C26B C26G 114.2(10)
C26D C26G C26B 109.0(14)
C26D C26G C26E 109.6(15)
C26B C26G C26E 108.6(13)
C26' N27 C27A 125.6(8)
N27 C27A C27B 107.8(8)
N27 C27A C27' 109.7(9)
C27B C27A C27' 109.0(10)
O27 C27' N28 126.5(14)
O27 C27' C27A 119.2(11)
N28 C27' C27A 114.2(11)
C27A C27B C27G 113.2(9)
C27D C27G C27I 120.0
C27D C27G C27B 121.5(11)
C27I C27G C27B 118.5(11)
C27G C27D C27E 120.0
C27D C27E C27F 120.0
C27H C27F C27E 120.0
C27I C27H C27F 120.0
C27H C27I C27G 120.0
C27' N28 C28A 119.6(13)
N28 C28A C28' 99.1(19)
N28 C28A C28B 107.0(18)
C28' C28A C28B 123.0(18)
O2M C28' O28 122(4)
O2M C28' C28A 130(2)
O28 C28' C28A 108(3)
C28D C28B C28G 145(5)
C28D C28B C28A 101(4)
C28G C28B C28A 103(3)
C28' O2M C2M 128(3)

loop_
_geom_bond_atom_site_label_1
_geom_bond_atom_site_label_2
_geom_bond_distance
C11 O1 1.484(13)
C11 C13 1.485(18)
C11 C14 1.512(18)
C11 C12 1.512(19)
O1 C10' 1.343(12)
C10' O10 1.199(11)
C10' N11 1.370(13)
N11 C11A 1.431(12)
C11A C11B 1.494(15)
C11A C11' 1.538(12)
C11' O11 1.245(9)
C11' N12 1.337(10)
C11B C11G 1.394(16)
C11G C11D 1.546(19)
C11G C11E 1.59(2)
N12 C12A 1.453(11)
C12A C12' 1.500(11)
C12A C12B 1.548(13)
C12' O12 1.232(9)
C12' N13 1.338(10)
C12B C12G 1.481(12)
C12G C12D 1.360(13)
C12G C12I 1.411(13)
C12D C12E 1.37(2)
C12E C12F 1.38(3)
C12F C12H 1.37(2)
C12H C12I 1.377(16)
N13 C13A 1.486(10)
C13A C13B 1.489(13)
C13A C13' 1.601(14)
C13' O13 1.230(10)
C13' N14 1.306(12)
C13B C13G 1.526(16)
C13B C13D 1.575(18)
N14 C14D 1.483(13)
N14 C14A 1.516(14)
C14A C14' 1.509(16)
C14A C14B 1.572(15)
C14' O14 1.249(12)
C14' N15 1.333(14)
C14B C14G 1.54(2)
C14G C14D 1.559(17)
N15 C15A 1.447(14)
N15 C15D 1.497(13)
C15A C15' 1.471(18)
C15A C15B 1.546(17)
C15' O15 1.216(14)
C15' N16 1.317(14)
C15B C15G 1.488(17)
C15G C15D 1.488(16)
N16 C16A 1.480(13)
C16A C16' 1.503(13)
C16A C16B 1.508(14)
C16' O16 1.218(10)
C16' N17 1.338(11)
C16B C16G 1.458(18)
C16G C16E 1.53(3)
C16G C16D 1.53(3)
N17 C17A 1.456(11)
C17A C17' 1.510(13)
C17A C17B 1.525(12)
C17' O17 1.231(9)
C17' N18 1.341(11)
C17B C17G 1.494(13)
C17G C17D 1.349(13)
C17G C17I 1.360(14)
C17D C17E 1.360(19)
C17E C17F 1.396(19)
C17F C17H 1.323(15)
C17H C17I 1.329(15)
N18 C18A 1.478(12)
C18A C18' 1.516(19)
C18A C18B 1.537(15)
C18' O18 1.182(16)
C18' O1M 1.324(15)
C18B C18D 1.521(16)
C18B C18G 1.485(18)
O1M C1M 1.47(2)
C21 O2 1.41(2)
C21 C24 1.41(3)
C21 C23 1.43(3)
C21 C22 1.60(4)
O2 C20' 1.304(17)
C20' O20 1.179(15)
C20' N21 1.44(2)
N21 C21A 1.457(17)
C21A C21B 1.45(2)
C21A C21' 1.516(15)
C21' O21 1.223(11)
C21' N22 1.333(13)
C21B C21G 1.33(3)
C21G C21D 1.57(4)
C21G C21E 1.62(4)
N22 C22A 1.446(11)
C22A C22' 1.482(13)
C22A C22B 1.518(15)
C22' O22 1.232(9)
C22' N23 1.355(11)
C22B C22G 1.546(14)
C22G C22I 1.360(16)
C22G C22D 1.335(16)
C22D C22E 1.36(2)
C22E C22F 1.21(3)
C22F C22H 1.41(3)
C22H C22I 1.48(2)
N23 C23A 1.448(11)
C23A C23' 1.508(14)
C23A C23B 1.530(15)
C23' O23 1.248(10)
C23' N24 1.399(13)
C23B C23G 1.482(18)
C23B C23D 1.529(19)
N24 C24A 1.460(13)
N24 C24D 1.435(11)
C24A C24B 1.537(15)
C24A C24' 1.521(12)
C24' O24 1.237(10)
C24' N25 1.302(10)
C24B C24G 1.539(17)
C24G C24D 1.486(18)
N25 C25A 1.432(10)
N25 C25D 1.507(11)
C25A C25' 1.506(13)
C25A C25B 1.532(12)
C25' O25 1.230(10)
C25' N26 1.359(12)
C25B C25G 1.468(14)
C25G C25D 1.515(12)
N26 C26A 1.443(11)
C26A C26' 1.449(13)
C26A C26B 1.544(14)
C26' O26 1.271(10)
C26' N27 1.338(11)
C26B C26G 1.550(17)
C26G C26D 1.54(2)
C26G C26E 1.51(2)
N27 C27A 1.466(12)
C27A C27B 1.543(15)
C27A C27' 1.565(17)
C27' O27 1.197(14)
C27' N28 1.317(14)
C27B C27G 1.507(14)
C27G C27D 1.3900
C27G C27I 1.3900
C27D C27E 1.3900
C27E C27F 1.3900
C27F C27H 1.3900
C27H C27I 1.3900
N28 C28A 1.48(2)
C28A C28' 1.60(4)
C28A C28B 1.84(4)
C28' O2M 1.31(2)
C28' O28 1.259(18)
C28B C28D 1.20(4)
C28B C28G 1.38(4)
O2M C2M 1.435(17)

loop_
_geom_torsion_atom_site_label_1
_geom_torsion_atom_site_label_2
_geom_torsion_atom_site_label_3
_geom_torsion_atom_site_label_4
_geom_torsion
C13 C11 O1 C10' -64.4(15)
C14 C11 O1 C10' 59.4(15)
C12 C11 O1 C10' 179.3(13)
C11 O1 C10' O10 -0.6(18)
C11 O1 C10' N11 176.0(10)
O10 C10' N11 C11A -5.8(17)
O1 C10' N11 C11A 177.2(9)
C10' N11 C11A C11B 105.6(11)
C10' N11 C11A C11' -133.4(10)
N11 C11A C11' O11 -48.1(11)
C11B C11A C11' O11 73.0(11)
N11 C11A C11' N12 132.3(8)
C11B C11A C11' N12 -106.6(9)
N11 C11A C11B C11G -175.0(11)
C11' C11A C11B C11G 67.0(14)
C11A C11B C11G C11D 63.2(19)
C11A C11B C11G C11E 179.9(13)
O11 C11' N12 C12A 8.5(13)
C11A C11' N12 C12A -171.9(7)
C11' N12 C12A C12' -137.3(8)
C11' N12 C12A C12B 102.8(9)
N12 C12A C12' O12 -40.0(12)
C12B C12A C12' O12 81.7(11)
N12 C12A C12' N13 143.9(8)
C12B C12A C12' N13 -94.4(9)
N12 C12A C12B C12G -68.5(9)
C12' C12A C12B C12G 169.8(7)
C12A C12B C12G C12D -94.0(10)
C12A C12B C12G C12I 84.8(11)
C12I C12G C12D C12E 1.6(16)
C12B C12G C12D C12E -179.6(11)
C12G C12D C12E C12F -3(2)
C12D C12E C12F C12H 1(3)
C12E C12F C12H C12I 2(2)
C12F C12H C12I C12G -3.3(19)
C12D C12G C12I C12H 1.4(15)
C12B C12G C12I C12H -177.4(10)
O12 C12' N13 C13A -13.4(15)
C12A C12' N13 C13A 162.7(8)
C12' N13 C13A C13B 131.1(10)
C12' N13 C13A C13' -111.2(9)
N13 C13A C13' O13 -82.2(9)
C13B C13A C13' O13 38.4(11)
N13 C13A C13' N14 94.0(9)
C13B C13A C13' N14 -145.4(9)
N13 C13A C13B C13G -179.6(10)
C13' C13A C13B C13G 66.3(12)
N13 C13A C13B C13D -62.8(12)
C13' C13A C13B C13D -176.9(9)
O13 C13' N14 C14D -178.2(11)
C13A C13' N14 C14D 5.9(15)
O13 C13' N14 C14A 2.7(14)
C13A C13' N14 C14A -173.3(8)
C13' N14 C14A C14' 59.2(11)
C14D N14 C14A C14' -120.1(10)
C13' N14 C14A C14B 178.3(9)
C14D N14 C14A C14B -1.0(13)
N14 C14A C14' O14 49.2(13)
C14B C14A C14' O14 -62.8(15)
N14 C14A C14' N15 -125.6(10)
C14B C14A C14' N15 122.4(12)
N14 C14A C14B C14G 22.5(14)
C14' C14A C14B C14G 139.9(12)
C14A C14B C14G C14D -35.4(16)
C13' N14 C14D C14G 160.6(12)
C14A N14 C14D C14G -20.2(15)
C14B C14G C14D N14 33.2(16)
O14 C14' N15 C15A 7.0(17)
C14A C14' N15 C15A -178.4(10)
O14 C14' N15 C15D -176.7(11)
C14A C14' N15 C15D -2.1(18)
C14' N15 C15A C15' -82.9(14)
C15D N15 C15A C15' 100.3(12)
C14' N15 C15A C15B 157.2(11)
C15D N15 C15A C15B -19.7(14)
N15 C15A C15' O15 175.5(11)
C15B C15A C15' O15 -70.1(16)
N15 C15A C15' N16 -6.1(16)
C15B C15A C15' N16 108.3(13)
N15 C15A C15B C15G 35.9(14)
C15' C15A C15B C15G -86.2(13)
C15A C15B C15G C15D -41.0(14)
C14' N15 C15D C15G 178.9(12)
C15A N15 C15D C15G -4.6(13)
C15B C15G C15D N15 28.6(13)
O15 C15' N16 C16A 2.3(18)
C15A C15' N16 C16A -176.0(10)
C15' N16 C16A C16' -85.7(11)
C15' N16 C16A C16B 150.3(10)
N16 C16A C16' O16 -62.9(13)
C16B C16A C16' O16 60.5(14)
N16 C16A C16' N17 117.8(9)
C16B C16A C16' N17 -118.8(10)
C16' C16A C16B C16G 171.0(13)
N16 C16A C16B C16G -66.3(15)
C16A C16B C16G C16E -63(2)
C16A C16B C16G C16D 178.5(16)
O16 C16' N17 C17A -4.8(16)
C16A C16' N17 C17A 174.5(9)
C16' N17 C17A C17' -84.2(10)
C16' N17 C17A C17B 154.5(9)
N17 C17A C17' O17 -59.1(11)
C17B C17A C17' O17 58.5(12)
N17 C17A C17' N18 117.8(9)
C17B C17A C17' N18 -124.5(8)
N17 C17A C17B C17G -174.8(8)
C17' C17A C17B C17G 66.4(10)
C17A C17B C17G C17D -145.0(11)
C17A C17B C17G C17I 42.2(14)
C17I C17G C17D C17E -3(2)
C17B C17G C17D C17E -176.3(17)
C17G C17D C17E C17F 8(3)
C17D C17E C17F C17H -12(3)
C17E C17F C17H C17I 12(2)
C17D C17G C17I C17H 2.0(19)
C17B C17G C17I C17H 175.1(12)
C17F C17H C17I C17G -7(2)
O17 C17' N18 C18A 7.8(15)
C17A C17' N18 C18A -169.0(9)
C17' N18 C18A C18' -125.4(10)
C17' N18 C18A C18B 108.2(10)
N18 C18A C18' O18 -12.4(18)
C18B C18A C18' O18 113.3(15)
N18 C18A C18' O1M 171.1(10)
C18B C18A C18' O1M -63.2(13)
C18' C18A C18B C18D -63.7(14)
N18 C18A C18B C18D 59.8(13)
C18' C18A C18B C18G 169.8(12)
N18 C18A C18B C18G -66.7(14)
O18 C18' O1M C1M 0(2)
C18A C18' O1M C1M 176.5(14)
C24 C21 O2 C20' -173(2)
C23 C21 O2 C20' 55(3)
C22 C21 O2 C20' -56(3)
C21 O2 C20' O20 -5(3)
C21 O2 C20' N21 168(2)
O20 C20' N21 C21A -14(2)
O2 C20' N21 C21A 171.5(12)
C20' N21 C21A C21B 121.0(17)
C20' N21 C21A C21' -117.2(16)
C21B C21A C21' O21 69.0(16)
N21 C21A C21' O21 -51.5(17)
C21B C21A C21' N22 -114.7(14)
N21 C21A C21' N22 124.7(12)
C21' C21A C21B C21G 74(3)
N21 C21A C21B C21G -164(3)
C21A C21B C21G C21D 67(4)
C21A C21B C21G C21E 172(2)
O21 C21' N22 C22A 3.0(18)
C21A C21' N22 C22A -173.0(10)
C21' N22 C22A C22' -130.2(11)
C21' N22 C22A C22B 109.6(10)
N22 C22A C22' O22 -41.6(15)
C22B C22A C22' O22 78.9(12)
N22 C22A C22' N23 145.5(9)
C22B C22A C22' N23 -93.9(11)
N22 C22A C22B C22G -70.9(10)
C22' C22A C22B C22G 166.2(8)
C22A C22B C22G C22I 88.8(14)
C22A C22B C22G C22D -88.6(15)
C22I C22G C22D C22E 6(3)
C22B C22G C22D C22E -176.5(19)
C22G C22D C22E C22F -7(4)
C22D C22E C22F C22H 7(5)
C22E C22F C22H C22I -7(4)
C22D C22G C22I C22H -6(2)
C22B C22G C22I C22H 176.7(14)
C22F C22H C22I C22G 6(3)
O22 C22' N23 C23A -8.7(17)
C22A C22' N23 C23A 164.0(9)
C22' N23 C23A C23' -111.5(10)
C22' N23 C23A C23B 128.9(10)
N23 C23A C23' O23 -81.8(10)
C23B C23A C23' O23 38.8(12)
N23 C23A C23' N24 94.7(9)
C23B C23A C23' N24 -144.7(9)
N23 C23A C23B C23G 174.5(9)
C23' C23A C23B C23G 58.3(12)
N23 C23A C23B C23D -58.0(12)
C23' C23A C23B C23D -174.2(10)
O23 C23' N24 C24A 10.8(13)
C23A C23' N24 C24A -165.7(8)
O23 C23' N24 C24D 176.9(9)
C23A C23' N24 C24D 0.3(14)
C23' N24 C24A C24B 172.0(8)
C24D N24 C24A C24B 4.2(11)
C23' N24 C24A C24' 51.2(11)
C24D N24 C24A C24' -116.5(9)
N24 C24A C24' O24 53.1(12)
C24B C24A C24' O24 -61.9(13)
N24 C24A C24' N25 -126.4(10)
C24B C24A C24' N25 118.6(11)
N24 C24A C24B C24G 18.0(11)
C24' C24A C24B C24G 137.2(10)
C24A C24B C24G C24D -33.7(13)
C23' N24 C24D C24G 167.9(10)
C24A N24 C24D C24G -25.4(13)
C24B C24G C24D N24 35.7(13)
O24 C24' N25 C25A 1.9(15)
C24A C24' N25 C25A -178.7(9)
O24 C24' N25 C25D -179.5(10)
C24A C24' N25 C25D -0.1(16)
C24' N25 C25A C25' -77.9(11)
C25D N25 C25A C25' 103.4(9)
C24' N25 C25A C25B 162.0(9)
C25D N25 C25A C25B -16.8(11)
N25 C25A C25' O25 170.3(8)
C25B C25A C25' O25 -72.2(11)
N25 C25A C25' N26 -14.8(11)
C25B C25A C25' N26 102.7(9)
N25 C25A C25B C25G 31.3(10)
C25' C25A C25B C25G -93.3(9)
C25A C25B C25G C25D -34.4(12)
C25B C25G C25D N25 24.0(12)
C24' N25 C25D C25G 177.6(10)
C25A N25 C25D C25G -3.7(12)
O25 C25' N26 C26A -2.7(13)
C25A C25' N26 C26A -177.6(7)
C25' N26 C26A C26' -78.7(10)
C25' N26 C26A C26B 158.1(8)
N26 C26A C26' O26 -58.3(13)
C26B C26A C26' O26 61.7(12)
N26 C26A C26' N27 120.1(9)
C26B C26A C26' N27 -119.9(10)
N26 C26A C26B C26G 180.0(10)
C26' C26A C26B C26G 56.1(12)
C26A C26B C26G C26D 74.7(17)
C26A C26B C26G C26E -166.0(14)
O26 C26' N27 C27A -5.6(15)
C26A C26' N27 C27A 175.9(9)
C26' N27 C27A C27B 158.3(11)
C26' N27 C27A C27' -83.2(12)
N27 C27A C27' O27 -52.8(16)
C27B C27A C27' O27 65.0(16)
N27 C27A C27' N28 129.0(12)
C27B C27A C27' N28 -113.2(12)
N27 C27A C27B C27G 178.9(11)
C27' C27A C27B C27G 60.0(14)
C27A C27B C27G C27D -103.7(12)
C27A C27B C27G C27I 78.0(14)
C27I C27G C27D C27E 0.0
C27B C27G C27D C27E -178.3(12)
C27G C27D C27E C27F 0.0
C27D C27E C27F C27H 0.0
C27E C27F C27H C27I 0.0
C27F C27H C27I C27G 0.0
C27D C27G C27I C27H 0.0
C27B C27G C27I C27H 178.3(12)
O27 C27' N28 C28A 6(3)
C27A C27' N28 C28A -175.6(15)
C27' N28 C28A C28' -125.5(16)
C27' N28 C28A C28B 105.7(18)
N28 C28A C28' O2M -3(4)
C28B C28A C28' O2M 114(4)
N28 C28A C28' O28 174(3)
C28B C28A C28' O28 -69(4)
N28 C28A C28B C28D 75(3)
C28' C28A C28B C28D -38(4)
N28 C28A C28B C28G -79(3)
C28' C28A C28B C28G 168(3)
O28 C28' O2M C2M 3(6)
C28A C28' O2M C2M 180(2)
